data_7248003
loop_
_publ_author_name
'Streit, Tim-Niclas'
'Gomila, Rosa M.'
'Sievers, Robin'
'Frontera, Antonio'
'Malischewski, Moritz'

_publ_section_title
;
 CF3-substituted sulfonium cations as efficient chalcogen bond donors
 towards cyanometalates
;
_journal_issue 5
_journal_name_full CrystEngComm
_journal_page_first 594
_journal_page_last 598
_journal_paper_doi 10.1039/D3CE01155K
_journal_volume 26
_journal_year 2024
_chemical_formula_moiety 'C6 Mo0.822 N O5 W0.178, C13 H7 F3 N O2 S, C H2 Cl2'
_chemical_formula_sum 'C20 H9 Cl2 F3 Mo0.822 N2 O7 S W0.178'
_chemical_formula_weight 660.865
_space_group_crystal_system triclinic
_space_group_IT_number 2
_space_group_name_Hall '-P 1'
_space_group_name_H-M_alt 'P -1'
_symmetry_Int_Tables_number 2
_audit_creation_date 2024-01-02
_audit_creation_method
;
Olex2 1.3
(compiled 2020.11.12 svn.r5f609507 for OlexSys, GUI svn.r6408)
;
_audit_update_record
;
2024-01-05 deposited with the CCDC.	2024-01-11 downloaded from the CCDC.
;
_cell_angle_alpha 73.180(1)
_cell_angle_beta 85.274(2)
_cell_angle_gamma 62.991(2)
_cell_formula_units_Z 2
_cell_length_a 10.1988(4)
_cell_length_b 10.2849(4)
_cell_length_c 13.3894(5)
_cell_measurement_reflns_used 9635
_cell_measurement_temperature 105
_cell_measurement_theta_max 25.36
_cell_measurement_theta_min 2.32
_cell_volume 1195.77(8)
_computing_cell_refinement 'SAINT V8.38A (Bruker, 2018)'
_computing_data_reduction 'SAINT V8.38A (Bruker, 2018)'
_computing_molecular_graphics 'Olex2 1.3 (Dolomanov et al., 2009)'
_computing_publication_material 'Olex2 1.3 (Dolomanov et al., 2009)'
_computing_structure_refinement 'olex2.refine 1.3 (Bourhis et al., 2015)'
_computing_structure_solution 'SHELXT 2014/5 (Sheldrick, 2014)'
_diffrn_ambient_temperature 105
_diffrn_measured_fraction_theta_full 0.9914
_diffrn_measured_fraction_theta_max 0.9909
_diffrn_measurement_device_type 'Bruker APEX-II CCD'
_diffrn_measurement_method '\f and \w scans'
_diffrn_radiation_type 'Mo K\a'
_diffrn_radiation_wavelength 0.71073
_diffrn_reflns_av_R_equivalents 0.0334
_diffrn_reflns_av_unetI/netI 0.0276
_diffrn_reflns_Laue_measured_fraction_full 0.9914
_diffrn_reflns_Laue_measured_fraction_max 0.9909
_diffrn_reflns_limit_h_max 12
_diffrn_reflns_limit_h_min -12
_diffrn_reflns_limit_k_max 12
_diffrn_reflns_limit_k_min -12
_diffrn_reflns_limit_l_max 16
_diffrn_reflns_limit_l_min -16
_diffrn_reflns_number 17918
_diffrn_reflns_point_group_measured_fraction_full 0.9914
_diffrn_reflns_point_group_measured_fraction_max 0.9909
_diffrn_reflns_theta_full 25.2417
_diffrn_reflns_theta_max 25.36
_diffrn_reflns_theta_min 2.25
_exptl_absorpt_coefficient_mu 1.774
_exptl_absorpt_correction_T_max 0.7452
_exptl_absorpt_correction_T_min 0.6361
_exptl_absorpt_correction_type none
_exptl_absorpt_process_details
;
SADABS-2016/2 (Bruker,2016/2) was used for absorption correction.
wR2(int) was 0.1073 before and 0.0394 after correction.
The Ratio of minimum to maximum transmission is 0.8536.
The \l/2 correction factor is Not present.
;
_exptl_crystal_colour 'clear blackish red'
_exptl_crystal_colour_lustre clear
_exptl_crystal_colour_modifier blackish
_exptl_crystal_colour_primary red
_exptl_crystal_density_diffrn 1.835
_exptl_crystal_description block
_exptl_crystal_F_000 645.488
_exptl_crystal_recrystallization_method DCM/Pentane
_exptl_crystal_size_max 0.203
_exptl_crystal_size_mid 0.103
_exptl_crystal_size_min 0.087
_refine_diff_density_max 0.9038
_refine_diff_density_min -0.6738
_refine_diff_density_rms 0.1257
_refine_ls_d_res_high 0.8298
_refine_ls_d_res_low 9.0714
_refine_ls_goodness_of_fit_ref 1.1098
_refine_ls_hydrogen_treatment constr
_refine_ls_matrix_type full
_refine_ls_number_constraints 17
_refine_ls_number_parameters 329
_refine_ls_number_reflns 4343
_refine_ls_number_restraints 0
_refine_ls_restrained_S_all 1.1098
_refine_ls_R_factor_all 0.0444
_refine_ls_R_factor_gt 0.0366
_refine_ls_shift/su_max 0.0001
_refine_ls_shift/su_mean 0.0000
_refine_ls_structure_factor_coef Fsqd
_refine_ls_weighting_details 'w=1/[\s^2^(Fo^2^)+(0.0547P)^2^+2.8530P] where P=(Fo^2^+2Fc^2^)/3'
_refine_ls_weighting_scheme calc
_refine_ls_wR_factor_gt 0.0966
_refine_ls_wR_factor_ref 0.1096
_reflns_Friedel_coverage 0.0
_reflns_limit_h_max 12
_reflns_limit_h_min -12
_reflns_limit_k_max 12
_reflns_limit_k_min -11
_reflns_limit_l_max 16
_reflns_limit_l_min 0
_reflns_number_gt 3876
_reflns_number_total 4343
_reflns_threshold_expression I>=2u(I)
_cod_data_source_file d3ce01155k2.cif
_cod_data_source_block p-1_cellnow
_cod_depositor_comments 'Adding full bibliography for 7248001--7248003.cif.'
_cod_database_code 7248003
_olex2_refinement_description
;
1. Fixed Uiso
 At 1.2 times of:
  All C(H) groups, All C(H,H) groups
2. Others
 Fixed Sof: Mo01(0.82222) W1(0.17778)
3.a Secondary CH2 refined with riding coordinates:
 C20(H20a,H20b)
3.b Aromatic/amide H refined with riding coordinates:
 C9(H9), C1(H1), C12(H12), C11(H11), C5(H5), C3(H3), C18(H18)
;
_olex2_submission_special_instructions 'No special instructions were received'

loop_
_space_group_symop_id
_space_group_symop_operation_xyz
1 x,y,z
2 -x,-y,-z

loop_
_atom_site_label
_atom_site_type_symbol
_atom_site_fract_x
_atom_site_fract_y
_atom_site_fract_z
_atom_site_U_iso_or_equiv
_atom_site_adp_type
_atom_site_occupancy
_atom_site_refinement_flags_posn
_atom_site_disorder_group
Mo01 Mo 0.1970(3) 0.9537(3) 0.17676(19) 0.0227(3) Uani 0.822220 . -1
S1 S 0.67831(11) 0.47025(11) 0.42755(7) 0.0220(2) Uani 1.000000 . .
Cl2 Cl 1.38256(15) 0.46351(17) 0.12882(10) 0.0495(3) Uani 1.000000 . .
Cl1 Cl 1.12621(17) 0.41323(18) 0.19483(12) 0.0584(4) Uani 1.000000 . .
F2 F 0.9118(3) 0.2487(3) 0.5494(2) 0.0366(6) Uani 1.000000 . .
F1 F 0.9688(3) 0.3759(3) 0.4121(2) 0.0357(6) Uani 1.000000 . .
F3 F 0.8723(3) 0.4762(3) 0.5364(2) 0.0448(7) Uani 1.000000 . .
O7 O 0.6283(4) -0.0503(4) 0.5876(3) 0.0439(8) Uani 1.000000 . .
O4 O 0.0513(3) 1.0879(4) 0.3673(2) 0.0372(7) Uani 1.000000 . .
O1 O -0.0182(4) 1.2601(4) 0.0195(3) 0.0544(10) Uani 1.000000 . .
O6 O 0.7114(5) -0.1728(4) 0.4714(3) 0.0509(9) Uani 1.000000 . .
O5 O 0.4405(4) 1.0616(4) 0.1777(3) 0.0484(9) Uani 1.000000 . .
C9 C 0.6730(4) 0.1879(5) 0.4697(3) 0.0254(8) Uani 1.000000 . .
H9 H 0.6575(4) 0.1839(5) 0.5397(3) 0.0304(10) Uiso 1.000000 R .
O3 O -0.0519(5) 0.8382(5) 0.1968(4) 0.0620(11) Uani 1.000000 . .
O2 O 0.3320(5) 0.8245(5) -0.0158(3) 0.0539(10) Uani 1.000000 . .
N2 N 0.3923(4) 0.6170(4) 0.3523(3) 0.0274(7) Uani 1.000000 . .
N1 N 0.6755(5) -0.0604(4) 0.5010(3) 0.0378(9) Uani 1.000000 . .
C4 C 0.7051(4) 0.5497(5) 0.2948(3) 0.0256(8) Uani 1.000000 . .
C6 C 0.7161(4) 0.4574(5) 0.2332(3) 0.0259(8) Uani 1.000000 . .
C8 C 0.6860(4) 0.3081(5) 0.3981(3) 0.0248(8) Uani 1.000000 . .
C15 C 0.3286(4) 0.7313(5) 0.2898(3) 0.0235(8) Uani 1.000000 . .
C1 C 0.7036(5) 0.6898(5) 0.2563(3) 0.0316(9) Uani 1.000000 . .
H1 H 0.6942(5) 0.7495(5) 0.2996(3) 0.0379(11) Uiso 1.000000 R .
C16 C 0.0388(5) 0.8758(5) 0.1877(3) 0.0344(10) Uani 1.000000 . .
C17 C 0.3517(5) 1.0225(5) 0.1778(3) 0.0331(10) Uani 1.000000 . .
C14 C 0.1027(5) 1.0388(5) 0.2999(3) 0.0279(9) Uani 1.000000 . .
C13 C 0.8739(5) 0.3847(5) 0.4847(3) 0.0267(9) Uani 1.000000 . .
C10 C 0.6846(5) 0.0735(5) 0.4293(3) 0.0291(9) Uani 1.000000 . .
C12 C 0.7163(5) 0.2014(5) 0.2561(3) 0.0326(10) Uani 1.000000 . .
H12 H 0.7276(5) 0.2067(5) 0.1856(3) 0.0391(11) Uiso 1.000000 R .
C7 C 0.7080(4) 0.3187(5) 0.2921(3) 0.0250(8) Uani 1.000000 . .
C2 C 0.2850(5) 0.8654(5) 0.0543(3) 0.0347(10) Uani 1.000000 . .
C11 C 0.7076(5) 0.0766(5) 0.3255(4) 0.0329(10) Uani 1.000000 . .
H11 H 0.7171(5) -0.0043(5) 0.3026(4) 0.0394(12) Uiso 1.000000 R .
C5 C 0.7284(5) 0.5086(5) 0.1263(3) 0.0324(9) Uani 1.000000 . .
H5 H 0.7360(5) 0.4498(5) 0.0827(3) 0.0389(11) Uiso 1.000000 R .
C3 C 0.7290(5) 0.6486(6) 0.0856(3) 0.0368(10) Uani 1.000000 . .
H3 H 0.7378(5) 0.6831(6) 0.0142(3) 0.0442(12) Uiso 1.000000 R .
C18 C 0.7170(5) 0.7374(6) 0.1490(4) 0.0358(10) Uani 1.000000 . .
H18 H 0.7177(5) 0.8308(6) 0.1197(4) 0.0430(12) Uiso 1.000000 R .
C19 C 0.0601(5) 1.1496(6) 0.0774(4) 0.0362(10) Uani 1.000000 . .
C20 C 1.2870(8) 0.4125(7) 0.2356(4) 0.0557(15) Uani 1.000000 . .
H20a H 1.3509(8) 0.3117(7) 0.2793(4) 0.0669(18) Uiso 1.000000 R .
H20b H 1.2601(8) 0.4832(7) 0.2770(4) 0.0669(18) Uiso 1.000000 R .
W1 W 0.1861(7) 0.9432(7) 0.1827(5) 0.0275(10) Uiso 0.177780 . -2

loop_
_atom_site_aniso_label
_atom_site_aniso_U_11
_atom_site_aniso_U_22
_atom_site_aniso_U_33
_atom_site_aniso_U_12
_atom_site_aniso_U_13
_atom_site_aniso_U_23
Mo01 0.0255(6) 0.0220(5) 0.0215(5) -0.0114(4) 0.0012(3) -0.0062(3)
S1 0.0241(5) 0.0221(5) 0.0212(5) -0.0106(4) 0.0013(4) -0.0078(4)
Cl2 0.0468(7) 0.0634(8) 0.0383(6) -0.0256(7) -0.0032(5) -0.0118(6)
Cl1 0.0520(8) 0.0572(9) 0.0606(9) -0.0252(7) 0.0143(7) -0.0112(7)
F2 0.0307(14) 0.0386(15) 0.0349(14) -0.0164(12) -0.0042(11) 0.0003(11)
F1 0.0276(13) 0.0456(15) 0.0333(13) -0.0178(12) 0.0046(10) -0.0090(11)
F3 0.0386(15) 0.0533(18) 0.0576(18) -0.0219(14) -0.0002(13) -0.0343(15)
O7 0.054(2) 0.0363(18) 0.044(2) -0.0253(17) -0.0059(17) -0.0043(15)
O4 0.0321(17) 0.0413(18) 0.0350(17) -0.0075(15) 0.0010(14) -0.0215(15)
O1 0.047(2) 0.040(2) 0.042(2) 0.0031(18) -0.0055(17) 0.0005(17)
O6 0.066(3) 0.0279(18) 0.063(2) -0.0228(18) -0.0094(19) -0.0116(16)
O5 0.046(2) 0.044(2) 0.066(2) -0.0298(18) 0.0057(17) -0.0145(18)
C9 0.026(2) 0.027(2) 0.024(2) -0.0121(18) -0.0031(16) -0.0066(16)
O3 0.055(2) 0.088(3) 0.075(3) -0.050(3) 0.013(2) -0.041(3)
O2 0.066(3) 0.063(3) 0.035(2) -0.025(2) 0.0112(18) -0.0252(18)
N2 0.0270(18) 0.0287(19) 0.0249(17) -0.0108(16) 0.0025(14) -0.0084(15)
N1 0.043(2) 0.031(2) 0.039(2) -0.0174(19) -0.0107(18) -0.0043(17)
C4 0.023(2) 0.033(2) 0.0221(19) -0.0143(18) 0.0015(15) -0.0063(16)
C6 0.023(2) 0.031(2) 0.024(2) -0.0122(18) 0.0008(15) -0.0074(16)
C8 0.0221(19) 0.024(2) 0.030(2) -0.0079(17) -0.0038(16) -0.0117(16)
C15 0.0207(19) 0.026(2) 0.025(2) -0.0084(17) 0.0021(15) -0.0126(17)
C1 0.037(2) 0.032(2) 0.030(2) -0.020(2) 0.0007(18) -0.0078(18)
C16 0.036(2) 0.036(2) 0.031(2) -0.013(2) -0.0012(18) -0.0135(19)
C17 0.038(3) 0.026(2) 0.033(2) -0.013(2) 0.0038(19) -0.0078(18)
C14 0.024(2) 0.024(2) 0.030(2) -0.0061(17) -0.0056(17) -0.0052(17)
C13 0.025(2) 0.031(2) 0.027(2) -0.0127(18) 0.0001(16) -0.0124(17)
C10 0.027(2) 0.024(2) 0.034(2) -0.0100(18) -0.0060(17) -0.0051(17)
C12 0.034(2) 0.034(2) 0.031(2) -0.011(2) -0.0031(18) -0.0171(18)
C7 0.0226(19) 0.025(2) 0.0229(19) -0.0062(17) -0.0040(15) -0.0069(16)
C2 0.039(3) 0.034(2) 0.027(2) -0.015(2) -0.0028(19) -0.0040(19)
C11 0.034(2) 0.027(2) 0.042(3) -0.0124(19) -0.0048(19) -0.0158(19)
C5 0.033(2) 0.041(3) 0.022(2) -0.014(2) 0.0026(17) -0.0123(18)
C3 0.039(3) 0.049(3) 0.021(2) -0.023(2) 0.0023(18) -0.0037(19)
C18 0.035(2) 0.038(3) 0.033(2) -0.022(2) 0.0033(19) -0.0008(19)
C19 0.032(2) 0.036(3) 0.035(2) -0.009(2) 0.0026(19) -0.012(2)
C20 0.086(4) 0.062(4) 0.037(3) -0.047(4) 0.006(3) -0.017(3)

loop_
_atom_type_symbol
_atom_type_scat_dispersion_real
_atom_type_scat_dispersion_imag
_atom_type_scat_Cromer_Mann_a1
_atom_type_scat_Cromer_Mann_a2
_atom_type_scat_Cromer_Mann_a3
_atom_type_scat_Cromer_Mann_a4
_atom_type_scat_Cromer_Mann_b1
_atom_type_scat_Cromer_Mann_b2
_atom_type_scat_Cromer_Mann_b3
_atom_type_scat_Cromer_Mann_b4
_atom_type_scat_Cromer_Mann_c
_atom_type_scat_source
_atom_type_scat_dispersion_source
C 0.00347 0.00161 2.31000 1.02000 1.58860 0.86500 20.84390 10.20750 0.56870 51.65120 0.215599998832 'International Tables Volume C Table 6.1.1.4 (pp. 500-502)' 'Henke, Gullikson and Davis, At. Data and Nucl. Data Tables, 1993, 54, 2'
Cl 0.14873 0.16029 11.46040 7.19640 6.25560 1.64550 0.01040 1.16620 18.51940 47.77840 -9.55739974976 'International Tables Volume C Table 6.1.1.4 (pp. 500-502)' 'Henke, Gullikson and Davis, At. Data and Nucl. Data Tables, 1993, 54, 2'
H 0.00000 0.00000 0.49300 0.32291 0.14019 0.04081 10.51090 26.12570 3.14236 57.79970 0.0030380000826 'International Tables Volume C Table 6.1.1.4 (pp. 500-502)' 'Henke, Gullikson and Davis, At. Data and Nucl. Data Tables, 1993, 54, 2'
Mo -1.68402 0.70339 3.70250 17.23560 12.88760 3.74290 0.27720 1.09580 11.00400 61.65840 4.38749980927 'International Tables Volume C Table 6.1.1.4 (pp. 500-502)' 'Henke, Gullikson and Davis, At. Data and Nucl. Data Tables, 1993, 54, 2'
F 0.01794 0.01033 3.53920 2.64120 1.51700 1.02430 10.28250 4.29440 0.26150 26.14760 0.277599990368 'International Tables Volume C Table 6.1.1.4 (pp. 500-502)' 'Henke, Gullikson and Davis, At. Data and Nucl. Data Tables, 1993, 54, 2'
O 0.01158 0.00611 3.04850 2.28680 1.54630 0.86700 13.27710 5.70110 0.32390 32.90890 0.250800013542 'International Tables Volume C Table 6.1.1.4 (pp. 500-502)' 'Henke, Gullikson and Davis, At. Data and Nucl. Data Tables, 1993, 54, 2'
N 0.00653 0.00323 12.21260 3.13220 2.01250 1.16630 0.00570 9.89330 28.99750 0.58260 -11.5290002823 'International Tables Volume C Table 6.1.1.4 (pp. 500-502)' 'Henke, Gullikson and Davis, At. Data and Nucl. Data Tables, 1993, 54, 2'
S 0.12424 0.12443 6.90530 5.20340 1.43790 1.58630 1.46790 22.21510 0.25360 56.17200 0.866900026798 'International Tables Volume C Table 6.1.1.4 (pp. 500-502)' 'Henke, Gullikson and Davis, At. Data and Nucl. Data Tables, 1993, 54, 2'
W -0.66836 6.76498 29.08180 15.43000 14.43270 5.11982 1.72029 9.22590 0.32170 57.05600 9.88749980927 'International Tables Volume C Table 6.1.1.4 (pp. 500-502)' 'Henke, Gullikson and Davis, At. Data and Nucl. Data Tables, 1993, 54, 2'

loop_
_geom_angle_atom_site_label_1
_geom_angle_atom_site_label_2
_geom_angle_atom_site_label_3
_geom_angle
_geom_angle_site_symmetry_1
_geom_angle_site_symmetry_3
_geom_angle_publ_flag
C16 Mo01 C15 84.45(18) . . ?
C17 Mo01 C15 92.46(19) . . ?
C17 Mo01 C16 175.8(2) . . ?
C14 Mo01 C15 88.85(17) . . ?
C14 Mo01 C16 86.97(19) . . ?
C14 Mo01 C17 90.1(2) . . ?
C2 Mo01 C15 90.86(19) . . ?
C2 Mo01 C16 90.7(2) . . ?
C2 Mo01 C17 92.3(2) . . ?
C2 Mo01 C14 177.6(2) . . ?
C19 Mo01 C15 173.9(2) . . ?
C19 Mo01 C16 89.6(2) . . ?
C19 Mo01 C17 93.5(2) . . ?
C19 Mo01 C14 89.8(2) . . ?
C19 Mo01 C2 90.3(2) . . ?
C8 S1 C4 91.35(19) . . ?
C13 S1 C4 99.23(18) . . ?
C13 S1 C8 99.30(18) . . ?
C8 C9 H9 122.5(2) . . ?
C10 C9 H9 122.5(2) . . ?
C10 C9 C8 114.9(4) . . ?
O6 N1 O7 123.8(4) . . ?
C10 N1 O7 117.3(4) . . ?
C10 N1 O6 118.9(4) . . ?
C6 C4 S1 111.3(3) . . ?
C1 C4 S1 124.5(3) . . ?
C1 C4 C6 124.0(4) . . ?
C7 C6 C4 113.2(4) . . ?
C5 C6 C4 118.1(4) . . ?
C5 C6 C7 128.6(4) . . ?
C9 C8 S1 125.1(3) . . ?
C7 C8 S1 110.8(3) . . ?
C7 C8 C9 124.2(4) . . ?
N2 C15 Mo01 176.7(3) . . ?
W1 C15 Mo01 4.6(2) . . ?
W1 C15 N2 172.8(4) . . ?
H1 C1 C4 121.8(2) . . ?
C18 C1 C4 116.4(4) . . ?
C18 C1 H1 121.8(3) . . ?
O3 C16 Mo01 176.4(4) . . ?
W1 C16 Mo01 2.0(3) . . ?
W1 C16 O3 175.4(5) . . ?
O5 C17 Mo01 179.5(4) . . ?
W1 C17 Mo01 2.1(2) . . ?
W1 C17 O5 178.2(4) . . ?
O4 C14 Mo01 178.7(4) . . ?
W1 C14 Mo01 5.2(2) . . ?
W1 C14 O4 176.0(4) . . ?
F2 C13 S1 110.7(3) . . ?
F1 C13 S1 111.9(3) . . ?
F1 C13 F2 109.2(3) . . ?
F3 C13 S1 105.6(3) . . ?
F3 C13 F2 109.4(3) . . ?
F3 C13 F1 110.0(3) . . ?
N1 C10 C9 118.3(4) . . ?
C11 C10 C9 123.7(4) . . ?
C11 C10 N1 118.0(4) . . ?
C7 C12 H12 120.1(3) . . ?
C11 C12 H12 120.1(3) . . ?
C11 C12 C7 119.8(4) . . ?
C8 C7 C6 113.4(4) . . ?
C12 C7 C6 128.5(4) . . ?
C12 C7 C8 118.1(4) . . ?
O2 C2 Mo01 176.3(4) . . ?
W1 C2 Mo01 5.0(2) . . ?
W1 C2 O2 176.9(5) . . ?
C12 C11 C10 119.3(4) . . ?
H11 C11 C10 120.4(2) . . ?
H11 C11 C12 120.4(3) . . ?
H5 C5 C6 120.5(3) . . ?
C3 C5 C6 119.0(4) . . ?
C3 C5 H5 120.5(3) . . ?
H3 C3 C5 119.4(3) . . ?
C18 C3 C5 121.2(4) . . ?
C18 C3 H3 119.4(3) . . ?
C3 C18 C1 121.2(4) . . ?
H18 C18 C1 119.4(3) . . ?
H18 C18 C3 119.4(3) . . ?
O1 C19 Mo01 178.8(4) . . ?
W1 C19 Mo01 5.0(2) . . ?
W1 C19 O1 174.5(5) . . ?
Cl1 C20 Cl2 111.6(3) . . ?
H20a C20 Cl2 109.3(2) . . ?
H20a C20 Cl1 109.3(2) . . ?
H20b C20 Cl2 109.30(19) . . ?
H20b C20 Cl1 109.3(2) . . ?
H20b C20 H20a 108.0 . . ?
C16 W1 C15 90.7(3) . . ?
C17 W1 C15 89.7(3) . . ?
C17 W1 C16 179.2(4) . . ?
C14 W1 C15 91.7(3) . . ?
C14 W1 C16 92.9(3) . . ?
C14 W1 C17 86.4(3) . . ?
C2 W1 C15 91.5(3) . . ?
C2 W1 C16 94.3(3) . . ?
C2 W1 C17 86.3(3) . . ?
C2 W1 C14 172.0(3) . . ?
C19 W1 C15 176.5(3) . . ?
C19 W1 C16 92.7(3) . . ?
C19 W1 C17 86.9(3) . . ?
C19 W1 C14 89.1(3) . . ?
C19 W1 C2 87.3(3) . . ?

loop_
_geom_bond_atom_site_label_1
_geom_bond_atom_site_label_2
_geom_bond_distance
_geom_bond_site_symmetry_2
_geom_bond_publ_flag
Mo01 C15 2.206(5) . ?
Mo01 C16 2.083(6) . ?
Mo01 C17 2.003(5) . ?
Mo01 C14 2.054(5) . ?
Mo01 C2 2.049(5) . ?
Mo01 C19 1.995(5) . ?
S1 C4 1.784(4) . ?
S1 C8 1.788(4) . ?
S1 C13 1.899(4) . ?
Cl2 C20 1.752(6) . ?
Cl1 C20 1.766(6) . ?
F2 C13 1.311(5) . ?
F1 C13 1.306(5) . ?
F3 C13 1.314(5) . ?
O7 N1 1.233(5) . ?
O4 C14 1.135(5) . ?
O1 C19 1.139(6) . ?
O6 N1 1.218(5) . ?
O5 C17 1.145(6) . ?
C9 H9 0.9300 . ?
C9 C8 1.382(6) . ?
C9 C10 1.386(6) . ?
O3 C16 1.140(6) . ?
O2 C2 1.123(6) . ?
N2 C15 1.153(5) . ?
N1 C10 1.471(6) . ?
C4 C6 1.392(6) . ?
C4 C1 1.375(6) . ?
C6 C7 1.452(6) . ?
C6 C5 1.392(6) . ?
C8 C7 1.399(6) . ?
C15 W1 2.139(7) . ?
C1 H1 0.9300 . ?
C1 C18 1.395(6) . ?
C16 W1 1.909(7) . ?
C17 W1 2.174(7) . ?
C14 W1 2.017(8) . ?
C10 C11 1.384(6) . ?
C12 H12 0.9300 . ?
C12 C7 1.390(6) . ?
C12 C11 1.385(6) . ?
C2 W1 2.095(8) . ?
C11 H11 0.9300 . ?
C5 H5 0.9300 . ?
C5 C3 1.387(7) . ?
C3 H3 0.9300 . ?
C3 C18 1.379(7) . ?
C18 H18 0.9300 . ?
C19 W1 2.058(8) . ?
C20 H20a 0.9700 . ?
C20 H20b 0.9700 . ?

loop_
_geom_torsion_atom_site_label_1
_geom_torsion_atom_site_label_2
_geom_torsion_atom_site_label_3
_geom_torsion_atom_site_label_4
_geom_torsion
_geom_torsion_site_symmetry_1
_geom_torsion_site_symmetry_2
_geom_torsion_site_symmetry_3
_geom_torsion_site_symmetry_4
_geom_torsion_publ_flag
S1 C4 C6 C7 -1.9(3) . . . . ?
S1 C4 C6 C5 176.2(3) . . . . ?
S1 C4 C1 C18 -175.9(4) . . . . ?
S1 C8 C9 C10 -179.1(4) . . . . ?
S1 C8 C7 C6 -1.1(3) . . . . ?
S1 C8 C7 C12 -179.8(3) . . . . ?
O7 N1 C10 C9 14.6(5) . . . . ?
O7 N1 C10 C11 -166.8(4) . . . . ?
O6 N1 C10 C9 -167.0(4) . . . . ?
O6 N1 C10 C11 11.6(5) . . . . ?
C9 C8 C7 C6 179.2(4) . . . . ?
C9 C8 C7 C12 0.5(5) . . . . ?
C9 C10 C11 C12 -1.6(5) . . . . ?
N1 C10 C11 C12 179.9(4) . . . . ?
C4 C6 C7 C8 2.0(4) . . . . ?
C4 C6 C7 C12 -179.5(4) . . . . ?
C4 C6 C5 C3 -0.0(5) . . . . ?
C4 C1 C18 C3 0.8(5) . . . . ?
C6 C7 C12 C11 179.4(5) . . . . ?
C6 C5 C3 C18 -0.4(5) . . . . ?
C8 C7 C12 C11 -2.1(5) . . . . ?
C1 C18 C3 C5 -0.0(5) . . . . ?
C10 C11 C12 C7 2.7(5) . . . . ?
